data_4031553
loop_
_publ_author_name
'Hernando, M.'
'Boulahya, K.'
'Parras, M.'
'Gonzalez-Calbet, J.M.'
'Amador, U.'

_publ_section_title
;
 Synthesis and microstructural characterisation of two new one-dimensional
 members of the (A3 Ni Mn O6)a (A3 Mn3 O9)b homologous series (A= Ba, Sr)
;
_journal_name_full 'European Journal of Inorganic Chemistry'
_journal_page_first 2419
_journal_page_last 2425
_journal_volume 2003
_journal_year 2003
_chemical_formula_sum 'Mn5 Ni2 O21 Sr9'
_chemical_name_systematic 'Sr9 (Ni2 Mn5 O21)'
_space_group_IT_number 167
_symmetry_space_group_name_Hall '-R 3 2"c'
_symmetry_space_group_name_H-M 'R -3 c :H'
_cell_angle_alpha 90
_cell_angle_beta 90
_cell_angle_gamma 120
_cell_formula_units_Z 6
_cell_length_a 9.6065
_cell_length_b 9.6065
_cell_length_c 35.836
_cell_volume 2864.050
_citation_journal_id_ASTM EJICFO
_cod_data_source_file Hernando_EJICFO_2003_711.cif
_cod_data_source_block Mn5Ni2O21Sr9
_cod_original_cell_volume 2864.049
_cod_database_code 4031553

loop_
_symmetry_equiv_pos_as_xyz
x,y,z
-y,x-y,z
-x+y,-x,z
y,x,-z+1/2
-x,-x+y,-z+1/2
x-y,-y,-z+1/2
-x,-y,-z
y,-x+y,-z
x-y,x,-z
-y,-x,z-1/2
x,x-y,z-1/2
-x+y,y,z-1/2
x+2/3,y+1/3,z+1/3
-y+2/3,x-y+1/3,z+1/3
-x+y+2/3,-x+1/3,z+1/3
y+2/3,x+1/3,-z+5/6
-x+2/3,-x+y+1/3,-z+5/6
x-y+2/3,-y+1/3,-z+5/6
-x+2/3,-y+1/3,-z+1/3
y+2/3,-x+y+1/3,-z+1/3
x-y+2/3,x+1/3,-z+1/3
-y+2/3,-x+1/3,z-1/6
x+2/3,x-y+1/3,z-1/6
-x+y+2/3,y+1/3,z-1/6
x+1/3,y+2/3,z+2/3
-y+1/3,x-y+2/3,z+2/3
-x+y+1/3,-x+2/3,z+2/3
y+1/3,x+2/3,-z+7/6
-x+1/3,-x+y+2/3,-z+7/6
x-y+1/3,-y+2/3,-z+7/6
-x+1/3,-y+2/3,-z+2/3
y+1/3,-x+y+2/3,-z+2/3
x-y+1/3,x+2/3,-z+2/3
-y+1/3,-x+2/3,z+1/6
x+1/3,x-y+2/3,z+1/6
-x+y+1/3,y+2/3,z+1/6

loop_
_atom_site_label
_atom_site_type_symbol
_atom_site_fract_x
_atom_site_fract_y
_atom_site_fract_z
_atom_site_occupancy
_atom_site_U_iso_or_equiv
Sr2 Sr+2 0.325 0 0.75 1 0.0
Mn2 Mn+4 0 0 0.0688 1 0.0
Sr1 Sr+2 0.6507 -0.0002 0.1391 1 0.0
O4 O-2 0.504 0.311 0.4299 1 0.0
O1 O-2 0.503 0.165 0.366 1 0.0
O3 O-2 0.834 0 0.75 1 0.0
Mn3 Mn+4 0 0 0.214 1 0.0
O2 O-2 0.828 -0.015 0.317 1 0.0
Ni2 Ni+2 -0.064 -0.064 0.361 0.26 0.0
Ni1 Ni+2 0 0 0.367 0.22 0.0
Mn1 Mn+4 0 0 0 1 0.0
